data_7120550
loop_
_publ_author_name
'Phukkaphan, Natnaree'
'Cruickshank, Dyanne L.'
'Murray, Keith S.'
'Phonsri, Wasinee'
'Harding, Phimphaka'
'Harding, David J.'

_publ_section_title
;
 Hysteretic spin crossover driven by anion conformational change
;
_journal_name_full 'Chem. Commun.'
_journal_paper_doi 10.1039/C7CC05998A
_journal_year 2017
_chemical_formula_moiety 'C32 H20 Fe I2 N4 O2, C2 F6 N O4 S2'
_chemical_formula_sum 'C34 H20 F6 Fe I2 N5 O6 S2'
_chemical_formula_weight 1082.34
_space_group_crystal_system triclinic
_space_group_IT_number 2
_space_group_name_Hall '-P 1'
_space_group_name_H-M_alt 'P -1'
_symmetry_Int_Tables_number 2
_symmetry_space_group_name_Hall '-P 1'
_symmetry_space_group_name_H-M 'P -1'
_audit_creation_date 2016-12-13
_audit_creation_method
;
Olex2 1.2
(compiled 2016.11.30 svn.r3356 for OlexSys, GUI svn.r5269)
;
_audit_update_record
;
2017-05-29 deposited with the CCDC.
2017-08-14 downloaded from the CCDC.
;
_cell_angle_alpha 78.012(9)
_cell_angle_beta 68.748(10)
_cell_angle_gamma 68.609(10)
_cell_formula_units_Z 2
_cell_length_a 12.4339(13)
_cell_length_b 12.7007(13)
_cell_length_c 12.9423(13)
_cell_measurement_reflns_used 4641
_cell_measurement_temperature 245.00(10)
_cell_measurement_theta_max 67.7020
_cell_measurement_theta_min 3.6690
_cell_volume 1766.9(4)
_computing_cell_refinement 'CrysAlisPro 1.171.39.12b (Rigaku OD, 2015)'
_computing_data_collection 'CrysAlisPro 1.171.39.12b (Rigaku OD, 2015)'
_computing_data_reduction 'CrysAlisPro 1.171.39.12b (Rigaku OD, 2015)'
_computing_molecular_graphics 'Olex2 (Dolomanov et al., 2009)'
_computing_publication_material 'Olex2 (Dolomanov et al., 2009)'
_computing_structure_refinement 'olex2.refine (Bourhis et al., 2015)'
_computing_structure_solution 'ShelXT (Sheldrick, 2015)'
_diffrn_ambient_environment N~2~
_diffrn_ambient_temperature 245.00(10)
_diffrn_detector 'CCD plate'
_diffrn_detector_type HyPix
_diffrn_measured_fraction_theta_full 0.9656
_diffrn_measured_fraction_theta_max 0.9656
_diffrn_measurement_details
;
List of Runs (angles in degrees, time in seconds):

  # Type    Start    End  Width  t~exp~   \w     \q     \k     \f   Frames
#--------------------------------------------------------------------------
  1  \w    -31.00  16.00   0.50    2.00    --    0.00 -77.00 120.00   94
  2  \w    -68.00  -7.00   0.50    2.00    --    0.00 -19.00-120.00  122
  3  \w    -70.00  -1.00   0.50    2.00    --    0.00 -37.00-180.00  138
  4  \w      7.00  51.00   0.50    2.00    --    0.00  19.00  30.00   88
  5  \w     -1.00  56.00   0.50    2.00    --    0.00  37.00 -60.00  114
  6  \w    -21.00  21.00   0.50    2.00    --    0.00 -87.00  72.00   84
  7  \w    -86.00 -16.00   0.50   10.00    --  -80.49  57.00   0.00  140
  8  \w    -95.00 -59.00   0.50   10.00    --  -80.49 125.00   0.00   72
  9  \w   -149.00 -81.00   0.50   10.00    --  -80.49 -19.00-180.00  136
 10  \w   -151.00 -81.00   0.50   10.00    --  -80.49 -19.00 -90.00  140
 11  \w   -152.00-127.00   0.50   10.00    --  -80.49 -57.00 150.00   50
 12  \w   -115.00 -81.00   0.50   10.00    --  -80.49 -57.00 150.00   68
 13  \w    -27.00   0.00   0.50    2.00    --    0.57 -19.00 -60.00   54
 14  \w     33.00  59.00   0.50   10.00    --  104.00 -37.00 -30.00   52
 15  \w     35.00 105.00   0.50   10.00    --  104.00 -99.00 150.00  140
 16  \w     35.00  60.00   0.50   10.00    --  104.00 -37.00-180.00   50
 17  \w     33.00  91.00   0.50   10.00    --  104.00 -97.00 -67.00  116
 18  \w    118.00 175.00   0.50   10.00    --  104.00  37.00 150.00  114
 19  \w     40.00  98.00   0.50   10.00    --  104.00 -19.00 -30.00  116
 20  \w     67.00 102.00   0.50   10.00    --  104.00 -99.00-180.00   70
 21  \w     34.00  63.00   0.50   10.00    --  104.00-125.00 -60.00   58
 22  \w     75.00 120.00   0.50   10.00    --  104.00-125.00 -60.00   90
 23  \w     33.00  71.00   0.50   10.00    --  104.00 -37.00 -90.00   76
 24  \w     33.00  58.00   0.50   10.00    --  104.00 -37.00  60.00   50
 25  \w     68.00 103.00   0.50   10.00    --  104.00 -99.00   0.00   70
 26  \w     35.00  71.00   0.50   10.00    --  104.00 -37.00   0.00   72
 27  \w     44.00  82.00   0.50   10.00    --  104.00 -57.00  60.00   76
 28  \w     39.00  71.00   0.50   10.00    --  104.00 -37.00-150.00   64
 29  \w     39.00  70.00   0.50   10.00    --  104.00 -37.00 150.00   62
 30  \w    103.00 130.00   0.50   10.00    --  104.00  37.00  90.00   54
 31  \w    150.00 175.00   0.50   10.00    --  104.00  37.00  90.00   50
 32  \w     37.00  64.00   0.50   10.00    --  104.00 -37.00 120.00   54
 33  \w     35.00  61.00   0.50   10.00    --  104.00 -99.00  30.00   52
 34  \w     71.00 107.00   0.50   10.00    --  104.00 -99.00  30.00   72
 35  \w     39.00  74.00   0.50   10.00    --  104.00 -57.00-150.00   70
 36  \w     39.00  80.00   0.50   10.00    --  104.00 -57.00 -60.00   82
 37  \w     38.00  96.00   0.50   10.00    --  104.00 -57.00 150.00  116
 38  \w     58.00  87.00   0.50   10.00    --  104.00 -99.00-150.00   58
 39  \w    111.00 136.00   0.50   10.00    --  104.00 125.00-120.00   50
 40  \w    139.00 174.00   0.50   10.00    --  104.00 125.00-120.00   70
 41  \w     80.00 110.00   0.50   10.00    --  104.00 -99.00 -90.00   60
 42  \w     43.00  69.00   0.50   10.00    --  104.00 -57.00   0.00   52
 43  \w     60.00 109.00   0.50   10.00    --  104.00 -99.00  60.00   98
;
_diffrn_measurement_device 'four-circle diffractometer'
_diffrn_measurement_device_type 'XtaLAB Synergy, Dualflex, HyPix'
_diffrn_measurement_method '\w scans'
_diffrn_orient_matrix_type 'CrysAlisPro convention (1999,Acta A55,543-557)'
_diffrn_orient_matrix_UB_11 -0.0248341000
_diffrn_orient_matrix_UB_12 -0.0595032000
_diffrn_orient_matrix_UB_13 0.1187840000
_diffrn_orient_matrix_UB_21 -0.0800706000
_diffrn_orient_matrix_UB_22 -0.0537874000
_diffrn_orient_matrix_UB_23 -0.0244967000
_diffrn_orient_matrix_UB_31 0.1123670000
_diffrn_orient_matrix_UB_32 -0.1032783000
_diffrn_orient_matrix_UB_33 -0.0415551000
_diffrn_radiation_monochromator mirror
_diffrn_radiation_probe x-ray
_diffrn_radiation_type 'Cu K\a'
_diffrn_radiation_wavelength 1.54184
_diffrn_reflns_av_R_equivalents 0.0557
_diffrn_reflns_av_unetI/netI 0.0498
_diffrn_reflns_limit_h_max 14
_diffrn_reflns_limit_h_min -14
_diffrn_reflns_limit_k_max 15
_diffrn_reflns_limit_k_min -15
_diffrn_reflns_limit_l_max 15
_diffrn_reflns_limit_l_min -15
_diffrn_reflns_number 15217
_diffrn_reflns_theta_full 67.0767
_diffrn_reflns_theta_max 67.08
_diffrn_reflns_theta_min 3.68
_diffrn_source 'micro-focus sealed X-ray tube'
_diffrn_source_type 'PhotonJet (Cu) X-ray Source'
_exptl_absorpt_coefficient_mu 19.028
_exptl_absorpt_correction_T_max 0.736
_exptl_absorpt_correction_T_min 0.139
_exptl_absorpt_correction_type gaussian
_exptl_absorpt_process_details
;
CrysAlisPro 1.171.39.12b (Rigaku Oxford Diffraction, 2015)
Numerical absorption correction based on gaussian integration over
            a multifaceted crystal model
Empirical absorption correction using spherical harmonics,
 implemented in SCALE3 ABSPACK scaling algorithm.
;
_exptl_crystal_colour black
_exptl_crystal_density_diffrn 2.0342
_exptl_crystal_description needle
_exptl_crystal_F_000 1051.9848
_exptl_crystal_preparation ', Magnetic properties'
_exptl_crystal_size_max 0.215
_exptl_crystal_size_mid 0.047
_exptl_crystal_size_min 0.033
_refine_diff_density_max 1.3481
_refine_diff_density_min -1.2525
_refine_diff_density_rms 0.1885
_refine_ls_d_res_high 0.8370
_refine_ls_d_res_low 12.0164
_refine_ls_goodness_of_fit_ref 1.0129
_refine_ls_hydrogen_treatment constr
_refine_ls_matrix_type full
_refine_ls_number_constraints 40
_refine_ls_number_parameters 504
_refine_ls_number_reflns 6074
_refine_ls_number_restraints 0
_refine_ls_restrained_S_all 1.0129
_refine_ls_R_factor_all 0.0827
_refine_ls_R_factor_gt 0.0585
_refine_ls_shift/su_max 0.0000
_refine_ls_shift/su_mean 0.0000
_refine_ls_structure_factor_coef Fsqd
_refine_ls_weighting_details 'w=1/[\s^2^(Fo^2^)+(0.1021P)^2^+6.4718P] where P=(Fo^2^+2Fc^2^)/3'
_refine_ls_weighting_scheme calc
_refine_ls_wR_factor_gt 0.1525
_refine_ls_wR_factor_ref 0.1803
_reflns_Friedel_coverage 0.0
_reflns_limit_h_max 14
_reflns_limit_h_min -13
_reflns_limit_k_max 15
_reflns_limit_k_min -14
_reflns_limit_l_max 15
_reflns_limit_l_min 0
_reflns_number_gt 4432
_reflns_number_total 6074
_reflns_threshold_expression I>=2u(I)
_cod_data_source_file c7cc05998a2.cif
_cod_data_source_block NP08_245K_2h
_cod_database_code 7120550
_chemical_oxdiff_formula 'C34 H20 Co1 F6 I2 N3 O8 S2'
_diffrn_oxdiff_ac3_digest_frames
;
0120a8f2ebcbd982b3146109c1690a6bd603514d14f
;
_reflns_odcompleteness_completeness 96.56
_reflns_odcompleteness_iscentric 1
_reflns_odcompleteness_theta 66.97
_olex2_refinement_description
;
1. Fixed Uiso
 At 1.2 times of:
  All C(H) groups
2.a Aromatic/amide H refined with riding coordinates:
 C10(H10), C28(H28), C26(H26), C1(H1), C22(H22), C7(H7), C3(H3), C5(H5),
 C6(H6), C15(H15), C12(H12), C14(H14), C17(H17), C30(H30), C23(H23), C21(H21),
 C31(H31), C19(H19), C2(H2), C18(H18)
;
_olex2_submission_special_instructions 'No special instructions were received'
_oxdiff_exptl_absorpt_empirical_details
;
Empirical correction (ABSPACK) includes:
- Absorption correction using spherical harmonics
- Frame scaling
- Detector area scaling
;
_oxdiff_exptl_absorpt_empirical_full_max 2.092
_oxdiff_exptl_absorpt_empirical_full_min 0.445

loop_
_space_group_symop_id
_space_group_symop_operation_xyz
1 x,y,z
2 -x,-y,-z

loop_
_atom_site_label
_atom_site_type_symbol
_atom_site_fract_x
_atom_site_fract_y
_atom_site_fract_z
_atom_site_U_iso_or_equiv
_atom_site_adp_type
_atom_site_occupancy
_atom_site_refinement_flags_posn
I1 I -0.17763(7) 1.00196(5) 0.51710(6) 0.0659(2) Uani 1.000000 .
I2 I -0.50708(6) 0.11221(5) 0.86545(5) 0.0606(2) Uani 1.000000 .
Fe1 Fe -0.19163(10) 0.45658(10) 0.37739(10) 0.0358(3) Uani 1.000000 .
O1 O -0.2971(5) 0.5967(5) 0.4356(5) 0.0439(13) Uani 1.000000 .
O2 O -0.1814(5) 0.3798(5) 0.5165(5) 0.0447(13) Uani 1.000000 .
N1 N -0.0700(6) 0.3187(5) 0.3023(6) 0.0415(14) Uani 1.000000 .
N2 N -0.0436(5) 0.4905(5) 0.3599(5) 0.0373(14) Uani 1.000000 .
N3 N -0.2041(5) 0.5227(5) 0.2259(6) 0.0400(14) Uani 1.000000 .
N4 N -0.3375(5) 0.4208(5) 0.3900(6) 0.0393(14) Uani 1.000000 .
C1 C -0.0904(8) 0.2363(7) 0.2731(7) 0.048(2) Uani 1.000000 .
H1 H -0.1704(8) 0.2402(7) 0.2864(7) 0.058(2) Uiso 1.000000 R
C2 C 0.0045(9) 0.1425(7) 0.2226(8) 0.055(2) Uani 1.000000 .
H2 H -0.0131(9) 0.0866(7) 0.2013(8) 0.066(3) Uiso 1.000000 R
C3 C 0.1217(9) 0.1338(8) 0.2050(9) 0.059(2) Uani 1.000000 .
H3 H 0.1848(9) 0.0718(8) 0.1717(9) 0.071(3) Uiso 1.000000 R
C4 C 0.1478(8) 0.2187(7) 0.2374(7) 0.0450(18) Uani 1.000000 .
C5 C 0.2646(8) 0.2173(8) 0.2249(8) 0.055(2) Uani 1.000000 .
H5 H 0.3313(8) 0.1553(8) 0.1968(8) 0.066(3) Uiso 1.000000 R
C6 C 0.2823(8) 0.3068(8) 0.2539(8) 0.052(2) Uani 1.000000 .
H6 H 0.3609(8) 0.3052(8) 0.2435(8) 0.062(2) Uiso 1.000000 R
C7 C 0.1835(7) 0.3998(7) 0.2986(8) 0.048(2) Uani 1.000000 .
H7 H 0.1959(7) 0.4599(7) 0.3180(8) 0.058(2) Uiso 1.000000 R
C8 C 0.0674(7) 0.4013(7) 0.3138(7) 0.0397(17) Uani 1.000000 .
C9 C 0.0479(7) 0.3111(7) 0.2856(7) 0.0419(17) Uani 1.000000 .
C10 C -0.0413(7) 0.5793(7) 0.3911(7) 0.0420(18) Uani 1.000000 .
H10 H 0.0344(7) 0.5818(7) 0.3858(7) 0.050(2) Uiso 1.000000 R
C11 C -0.1447(7) 0.6743(7) 0.4330(7) 0.0401(17) Uani 1.000000 .
C12 C -0.1226(8) 0.7682(7) 0.4537(7) 0.0466(19) Uani 1.000000 .
H12 H -0.0432(8) 0.7648(7) 0.4425(7) 0.056(2) Uiso 1.000000 R
C13 C -0.2161(8) 0.8637(7) 0.4898(7) 0.0459(19) Uani 1.000000 .
C14 C -0.3351(8) 0.8704(7) 0.5065(8) 0.051(2) Uani 1.000000 .
H14 H -0.3984(8) 0.9364(7) 0.5299(8) 0.062(2) Uiso 1.000000 R
C15 C -0.3594(8) 0.7812(8) 0.4889(8) 0.050(2) Uani 1.000000 .
H15 H -0.4399(8) 0.7867(8) 0.5026(8) 0.061(2) Uiso 1.000000 R
C16 C -0.2661(7) 0.6795(7) 0.4502(7) 0.0417(17) Uani 1.000000 .
C17 C -0.1293(8) 0.5706(7) 0.1456(7) 0.0471(19) Uani 1.000000 .
H17 H -0.0596(8) 0.5715(7) 0.1561(7) 0.057(2) Uiso 1.000000 R
C18 C -0.1526(9) 0.6193(8) 0.0461(9) 0.059(2) Uani 1.000000 .
H18 H -0.0995(9) 0.6536(8) -0.0081(9) 0.071(3) Uiso 1.000000 R
C19 C -0.2523(9) 0.6168(9) 0.0279(8) 0.061(2) Uani 1.000000 .
H19 H -0.2676(9) 0.6488(9) -0.0389(8) 0.073(3) Uiso 1.000000 R
C20 C -0.3325(8) 0.5653(7) 0.1112(7) 0.0464(19) Uani 1.000000 .
C21 C -0.4399(9) 0.5581(8) 0.1025(8) 0.054(2) Uani 1.000000 .
H21 H -0.4617(9) 0.5898(8) 0.0386(8) 0.065(3) Uiso 1.000000 R
C22 C -0.5109(8) 0.5062(8) 0.1852(8) 0.054(2) Uani 1.000000 .
H22 H -0.5809(8) 0.5027(8) 0.1772(8) 0.065(3) Uiso 1.000000 R
C23 C -0.4820(7) 0.4571(8) 0.2834(7) 0.0478(19) Uani 1.000000 .
H23 H -0.5316(7) 0.4207(8) 0.3394(7) 0.057(2) Uiso 1.000000 R
C24 C -0.3796(7) 0.4635(7) 0.2953(7) 0.0407(17) Uani 1.000000 .
C25 C -0.3061(7) 0.5178(7) 0.2107(7) 0.0407(17) Uani 1.000000 .
C26 C -0.3967(7) 0.3702(7) 0.4770(6) 0.0413(17) Uani 1.000000 .
H26 H -0.4701(7) 0.3664(7) 0.4774(6) 0.050(2) Uiso 1.000000 R
C27 C -0.3594(7) 0.3201(7) 0.5718(6) 0.0393(17) Uani 1.000000 .
C28 C -0.4322(7) 0.2602(7) 0.6553(7) 0.0446(18) Uani 1.000000 .
H28 H -0.5019(7) 0.2576(7) 0.6458(7) 0.053(2) Uiso 1.000000 R
C29 C -0.4031(7) 0.2064(7) 0.7488(7) 0.0439(18) Uani 1.000000 .
C30 C -0.2955(8) 0.2081(7) 0.7618(8) 0.051(2) Uani 1.000000 .
H30 H -0.2727(8) 0.1702(7) 0.8240(8) 0.061(2) Uiso 1.000000 R
C31 C -0.2246(7) 0.2669(8) 0.6809(7) 0.0472(19) Uani 1.000000 .
H31 H -0.1545(7) 0.2683(8) 0.6905(7) 0.057(2) Uiso 1.000000 R
C32 C -0.2537(7) 0.3231(7) 0.5872(7) 0.0429(18) Uani 1.000000 .
S1 S 0.6796(2) 0.1658(2) 0.0962(2) 0.0591(6) Uani 1.000000 .
S2 S 0.8421(2) 0.28541(19) -0.0150(2) 0.0547(5) Uani 1.000000 .
F1 F 0.5810(8) 0.0497(8) 0.2680(7) 0.107(3) Uani 1.000000 .
F2 F 0.6392(6) 0.1716(7) 0.3088(6) 0.088(2) Uani 1.000000 .
F3 F 0.7701(7) 0.0155(7) 0.2409(6) 0.099(2) Uani 1.000000 .
F4 F 1.0434(6) 0.1173(7) -0.0385(6) 0.096(2) Uani 1.000000 .
F5 F 1.0392(8) 0.2315(7) -0.1815(6) 0.104(2) Uani 1.000000 .
F6 F 0.9430(6) 0.1135(6) -0.1378(6) 0.0824(19) Uani 1.000000 .
O3 O 0.5634(6) 0.2481(7) 0.1059(8) 0.080(2) Uani 1.000000 .
O4 O 0.7177(7) 0.0762(7) 0.0277(7) 0.076(2) Uani 1.000000 .
O5 O 0.7708(7) 0.3411(6) -0.0872(7) 0.078(2) Uani 1.000000 .
O6 O 0.8948(6) 0.3475(6) 0.0215(7) 0.0704(19) Uani 1.000000 .
N5 N 0.7831(7) 0.2136(7) 0.0891(7) 0.060(2) Uani 1.000000 .
C33 C 0.6665(10) 0.0975(10) 0.2372(10) 0.071(3) Uani 1.000000 .
C34 C 0.9734(9) 0.1802(8) -0.0954(8) 0.055(2) Uani 1.000000 .

loop_
_atom_site_aniso_label
_atom_site_aniso_U_11
_atom_site_aniso_U_22
_atom_site_aniso_U_33
_atom_site_aniso_U_12
_atom_site_aniso_U_13
_atom_site_aniso_U_23
I1 0.0859(5) 0.0530(4) 0.0743(5) -0.0306(3) -0.0340(4) -0.0057(3)
I2 0.0614(4) 0.0583(4) 0.0623(4) -0.0272(3) -0.0183(3) 0.0074(3)
Fe1 0.0294(6) 0.0411(6) 0.0430(7) -0.0138(5) -0.0166(5) -0.0020(5)
O1 0.034(3) 0.048(3) 0.054(3) -0.014(2) -0.014(2) -0.009(2)
O2 0.037(3) 0.058(3) 0.045(3) -0.020(2) -0.019(2) 0.000(3)
N1 0.043(3) 0.039(3) 0.043(4) -0.011(3) -0.020(3) 0.003(3)
N2 0.032(3) 0.039(3) 0.042(4) -0.009(3) -0.014(3) -0.005(3)
N3 0.035(3) 0.041(3) 0.048(4) -0.009(3) -0.021(3) -0.002(3)
N4 0.031(3) 0.044(4) 0.047(4) -0.009(3) -0.019(3) -0.006(3)
C1 0.055(5) 0.052(5) 0.052(5) -0.024(4) -0.029(4) 0.004(4)
C2 0.062(6) 0.040(5) 0.066(6) -0.010(4) -0.026(5) -0.011(4)
C3 0.064(6) 0.040(5) 0.066(6) -0.001(4) -0.024(5) -0.009(4)
C4 0.050(5) 0.040(4) 0.038(4) -0.007(3) -0.014(4) -0.002(3)
C5 0.046(5) 0.055(5) 0.048(5) -0.002(4) -0.014(4) 0.001(4)
C6 0.041(4) 0.062(5) 0.050(5) -0.017(4) -0.018(4) 0.005(4)
C7 0.036(4) 0.049(5) 0.060(5) -0.008(3) -0.022(4) -0.002(4)
C8 0.032(4) 0.041(4) 0.044(4) -0.009(3) -0.014(3) -0.000(3)
C9 0.038(4) 0.047(4) 0.041(4) -0.011(3) -0.020(3) 0.003(3)
C10 0.034(4) 0.055(5) 0.046(4) -0.017(3) -0.019(3) -0.006(4)
C11 0.035(4) 0.044(4) 0.046(4) -0.013(3) -0.018(3) -0.003(3)
C12 0.046(4) 0.050(5) 0.054(5) -0.020(4) -0.021(4) -0.008(4)
C13 0.054(5) 0.041(4) 0.051(5) -0.018(4) -0.020(4) -0.008(3)
C14 0.051(5) 0.045(5) 0.062(6) -0.008(4) -0.026(4) -0.010(4)
C15 0.043(4) 0.061(5) 0.057(5) -0.018(4) -0.021(4) -0.014(4)
C16 0.035(4) 0.044(4) 0.053(5) -0.012(3) -0.021(3) -0.006(3)
C17 0.043(4) 0.060(5) 0.038(4) -0.018(4) -0.015(3) 0.000(4)
C18 0.060(5) 0.060(6) 0.065(6) -0.027(4) -0.028(5) 0.011(4)
C19 0.075(6) 0.066(6) 0.045(5) -0.025(5) -0.031(5) 0.013(4)
C20 0.052(5) 0.046(4) 0.043(5) -0.009(4) -0.024(4) -0.003(4)
C21 0.066(6) 0.049(5) 0.057(6) -0.011(4) -0.040(5) -0.002(4)
C22 0.052(5) 0.061(5) 0.062(6) -0.018(4) -0.035(4) 0.002(4)
C23 0.044(4) 0.056(5) 0.051(5) -0.021(4) -0.021(4) -0.001(4)
C24 0.038(4) 0.041(4) 0.047(5) -0.009(3) -0.021(3) -0.004(3)
C25 0.033(4) 0.041(4) 0.048(5) -0.009(3) -0.014(3) -0.008(3)
C26 0.035(4) 0.049(4) 0.041(4) -0.016(3) -0.015(3) 0.003(3)
C27 0.037(4) 0.046(4) 0.036(4) -0.010(3) -0.012(3) -0.010(3)
C28 0.043(4) 0.046(4) 0.052(5) -0.020(3) -0.017(4) -0.004(4)
C29 0.047(4) 0.043(4) 0.043(4) -0.015(3) -0.013(4) -0.007(3)
C30 0.052(5) 0.052(5) 0.058(5) -0.023(4) -0.027(4) 0.006(4)
C31 0.036(4) 0.064(5) 0.046(5) -0.016(4) -0.019(4) -0.002(4)
C32 0.038(4) 0.048(4) 0.045(4) -0.014(3) -0.016(3) -0.003(3)
S1 0.0436(11) 0.0728(15) 0.0650(15) -0.0184(10) -0.0230(10) -0.0040(11)
S2 0.0557(12) 0.0513(12) 0.0630(14) -0.0157(10) -0.0253(11) -0.0072(10)
F1 0.126(6) 0.138(7) 0.089(5) -0.095(6) -0.029(5) 0.009(5)
F2 0.089(4) 0.111(5) 0.068(4) -0.038(4) -0.009(3) -0.032(4)
F3 0.112(6) 0.097(5) 0.077(5) -0.012(4) -0.047(4) 0.006(4)
F4 0.075(4) 0.111(6) 0.090(5) 0.013(4) -0.043(4) -0.028(4)
F5 0.118(6) 0.096(5) 0.083(5) -0.057(4) 0.015(4) -0.019(4)
F6 0.081(4) 0.075(4) 0.101(5) -0.018(3) -0.032(4) -0.033(4)
O3 0.045(4) 0.084(5) 0.113(7) -0.010(3) -0.035(4) -0.010(5)
O4 0.071(4) 0.090(5) 0.079(5) -0.021(4) -0.034(4) -0.020(4)
O5 0.090(5) 0.067(5) 0.085(5) -0.013(4) -0.055(4) 0.008(4)
O6 0.066(4) 0.075(5) 0.084(5) -0.034(4) -0.021(4) -0.021(4)
N5 0.051(4) 0.081(6) 0.059(5) -0.026(4) -0.024(4) -0.007(4)
C33 0.063(6) 0.084(8) 0.073(7) -0.029(6) -0.022(5) -0.009(6)
C34 0.064(6) 0.057(5) 0.053(5) -0.025(4) -0.023(4) -0.001(4)

loop_
_atom_type_symbol
_atom_type_scat_dispersion_real
_atom_type_scat_dispersion_imag
_atom_type_scat_Cromer_Mann_a1
_atom_type_scat_Cromer_Mann_a2
_atom_type_scat_Cromer_Mann_a3
_atom_type_scat_Cromer_Mann_a4
_atom_type_scat_Cromer_Mann_b1
_atom_type_scat_Cromer_Mann_b2
_atom_type_scat_Cromer_Mann_b3
_atom_type_scat_Cromer_Mann_b4
_atom_type_scat_Cromer_Mann_c
_atom_type_scat_source
_atom_type_scat_dispersion_source
C 0.01920 0.00962 2.31000 1.02000 1.58860 0.86500 20.84390 10.20750 0.56870 51.65120 0.215599998832 'International Tables Volume C Table 6.1.1.4 (pp. 500-502)' 'Henke, Gullikson and Davis, At. Data and Nucl. Data Tables, 1993, 54, 2'
F 0.07537 0.05506 3.53920 2.64120 1.51700 1.02430 10.28250 4.29440 0.26150 26.14760 0.277599990368 'International Tables Volume C Table 6.1.1.4 (pp. 500-502)' 'Henke, Gullikson and Davis, At. Data and Nucl. Data Tables, 1993, 54, 2'
I -0.19206 6.94430 20.14720 18.99490 7.51380 2.27350 4.34700 0.38140 27.76600 66.87760 4.07119989395 'International Tables Volume C Table 6.1.1.4 (pp. 500-502)' 'Henke, Gullikson and Davis, At. Data and Nucl. Data Tables, 1993, 54, 2'
H 0.00000 0.00000 0.49300 0.32291 0.14019 0.04081 10.51090 26.12570 3.14236 57.79970 0.0030380000826 'International Tables Volume C Table 6.1.1.4 (pp. 500-502)' 'Henke, Gullikson and Davis, At. Data and Nucl. Data Tables, 1993, 54, 2'
O 0.05239 0.03377 3.04850 2.28680 1.54630 0.86700 13.27710 5.70110 0.32390 32.90890 0.250800013542 'International Tables Volume C Table 6.1.1.4 (pp. 500-502)' 'Henke, Gullikson and Davis, At. Data and Nucl. Data Tables, 1993, 54, 2'
N 0.03256 0.01839 12.21260 3.13220 2.01250 1.16630 0.00570 9.89330 28.99750 0.58260 -11.5290002823 'International Tables Volume C Table 6.1.1.4 (pp. 500-502)' 'Henke, Gullikson and Davis, At. Data and Nucl. Data Tables, 1993, 54, 2'
S 0.33537 0.55136 6.90530 5.20340 1.43790 1.58630 1.46790 22.21510 0.25360 56.17200 0.866900026798 'International Tables Volume C Table 6.1.1.4 (pp. 500-502)' 'Henke, Gullikson and Davis, At. Data and Nucl. Data Tables, 1993, 54, 2'
Fe -1.15373 3.21308 11.76950 7.35730 3.52220 2.30450 4.76110 0.30720 15.35350 76.88050 1.03690004349 'International Tables Volume C Table 6.1.1.4 (pp. 500-502)' 'Henke, Gullikson and Davis, At. Data and Nucl. Data Tables, 1993, 54, 2'

loop_
_exptl_crystal_face_index_h
_exptl_crystal_face_index_k
_exptl_crystal_face_index_l
_exptl_crystal_face_perp_dist
-1 -2 5 0.0108
1 2 -5 0.0227
3 -5 0 0.0629
-3 5 0 0.0511
0 -5 -3 0.0262
0 5 3 0.0137
5 1 2 0.1025
-5 -1 -2 0.1025

loop_
_geom_angle_atom_site_label_1
_geom_angle_atom_site_label_2
_geom_angle_atom_site_label_3
_geom_angle
O2 Fe1 O1 94.9(3)
N1 Fe1 O1 173.6(3)
N1 Fe1 O2 89.8(3)
N2 Fe1 O1 93.6(2)
N2 Fe1 O2 87.4(2)
N2 Fe1 N1 82.2(3)
N3 Fe1 O1 89.8(3)
N3 Fe1 O2 173.7(3)
N3 Fe1 N1 85.9(3)
N3 Fe1 N2 96.6(3)
N4 Fe1 O1 87.7(2)
N4 Fe1 O2 93.9(3)
N4 Fe1 N1 96.4(3)
N4 Fe1 N2 178.1(3)
N4 Fe1 N3 82.1(3)
C16 O1 Fe1 127.3(5)
C32 O2 Fe1 127.4(5)
C1 N1 Fe1 128.2(6)
C9 N1 Fe1 113.0(5)
C9 N1 C1 118.7(7)
C8 N2 Fe1 113.5(5)
C10 N2 Fe1 125.2(5)
C10 N2 C8 121.2(6)
C17 N3 Fe1 127.6(5)
C25 N3 Fe1 112.3(5)
C25 N3 C17 120.0(7)
C24 N4 Fe1 113.9(5)
C26 N4 Fe1 124.6(5)
C26 N4 C24 121.4(6)
H1 C1 N1 118.9(5)
C2 C1 N1 122.3(8)
C2 C1 H1 118.9(5)
H2 C2 C1 120.1(5)
C3 C2 C1 119.8(8)
C3 C2 H2 120.1(5)
H3 C3 C2 120.1(5)
C4 C3 C2 119.9(8)
C4 C3 H3 120.1(5)
C5 C4 C3 124.7(8)
C9 C4 C3 116.9(8)
C9 C4 C5 118.4(8)
H5 C5 C4 119.6(5)
C6 C5 C4 120.8(8)
C6 C5 H5 119.6(5)
H6 C6 C5 119.6(5)
C7 C6 C5 120.7(8)
C7 C6 H6 119.6(5)
H7 C7 C6 120.4(5)
C8 C7 C6 119.2(8)
C8 C7 H7 120.4(5)
C7 C8 N2 125.7(7)
C9 C8 N2 113.5(6)
C9 C8 C7 120.8(7)
C4 C9 N1 122.4(8)
C8 C9 N1 117.6(7)
C8 C9 C4 120.0(7)
H10 C10 N2 117.1(4)
C11 C10 N2 125.7(7)
C11 C10 H10 117.1(4)
C12 C11 C10 117.3(7)
C16 C11 C10 123.1(7)
C16 C11 C12 119.6(7)
H12 C12 C11 119.6(5)
C13 C12 C11 120.8(7)
C13 C12 H12 119.6(5)
C12 C13 I1 119.2(6)
C14 C13 I1 120.5(6)
C14 C13 C12 120.3(7)
H14 C14 C13 119.9(5)
C15 C14 C13 120.2(8)
C15 C14 H14 119.9(5)
H15 C15 C14 118.8(5)
C16 C15 C14 122.3(8)
C16 C15 H15 118.8(5)
C11 C16 O1 124.7(7)
C15 C16 O1 118.6(7)
C15 C16 C11 116.7(7)
H17 C17 N3 119.1(5)
C18 C17 N3 121.7(8)
C18 C17 H17 119.1(5)
H18 C18 C17 119.9(5)
C19 C18 C17 120.2(9)
C19 C18 H18 119.9(6)
H19 C19 C18 120.4(6)
C20 C19 C18 119.3(8)
C20 C19 H19 120.4(5)
C21 C20 C19 124.7(8)
C25 C20 C19 118.7(8)
C25 C20 C21 116.6(8)
H21 C21 C20 119.5(5)
C22 C21 C20 121.1(8)
C22 C21 H21 119.5(5)
H22 C22 C21 119.2(5)
C23 C22 C21 121.6(8)
C23 C22 H22 119.2(5)
H23 C23 C22 120.5(5)
C24 C23 C22 119.0(8)
C24 C23 H23 120.5(5)
C23 C24 N4 126.8(8)
C25 C24 N4 113.4(6)
C25 C24 C23 119.8(8)
C20 C25 N3 120.0(8)
C24 C25 N3 118.2(7)
C24 C25 C20 121.8(7)
H26 C26 N4 117.2(4)
C27 C26 N4 125.5(7)
C27 C26 H26 117.2(4)
C28 C27 C26 117.0(7)
C32 C27 C26 124.5(7)
C32 C27 C28 118.4(7)
H28 C28 C27 119.0(4)
C29 C28 C27 121.9(7)
C29 C28 H28 119.0(5)
C28 C29 I2 120.9(6)
C30 C29 I2 120.0(6)
C30 C29 C28 118.9(8)
H30 C30 C29 120.4(5)
C31 C30 C29 119.3(8)
C31 C30 H30 120.4(5)
H31 C31 C30 118.7(5)
C32 C31 C30 122.5(7)
C32 C31 H31 118.7(5)
C27 C32 O2 123.5(7)
C31 C32 O2 117.6(7)
C31 C32 C27 118.9(8)
O4 S1 O3 117.7(5)
N5 S1 O3 115.4(5)
N5 S1 O4 114.9(5)
C33 S1 O3 104.3(5)
C33 S1 O4 105.6(5)
C33 S1 N5 94.9(5)
O6 S2 O5 119.8(5)
N5 S2 O5 115.4(5)
N5 S2 O6 107.4(5)
C34 S2 O5 105.2(5)
C34 S2 O6 103.3(4)
C34 S2 N5 103.7(5)
S2 N5 S1 123.8(5)
F1 C33 S1 108.8(8)
F2 C33 S1 111.6(8)
F2 C33 F1 109.3(10)
F3 C33 S1 111.1(8)
F3 C33 F1 107.3(10)
F3 C33 F2 108.6(9)
F4 C34 S2 112.6(7)
F5 C34 S2 109.8(7)
F5 C34 F4 107.4(9)
F6 C34 S2 112.6(7)
F6 C34 F4 108.2(8)
F6 C34 F5 106.0(8)

loop_
_geom_bond_atom_site_label_1
_geom_bond_atom_site_label_2
_geom_bond_distance
I1 C13 2.105(8)
I2 C29 2.084(8)
Fe1 O1 1.895(5)
Fe1 O2 1.886(6)
Fe1 N1 2.002(7)
Fe1 N2 1.965(6)
Fe1 N3 2.004(7)
Fe1 N4 1.969(6)
O1 C16 1.312(9)
O2 C32 1.329(10)
N1 C1 1.315(10)
N1 C9 1.371(10)
N2 C8 1.444(10)
N2 C10 1.287(10)
N3 C17 1.328(11)
N3 C25 1.377(10)
N4 C24 1.432(10)
N4 C26 1.291(10)
C1 H1 0.9300
C1 C2 1.407(13)
C2 H2 0.9300
C2 C3 1.357(14)
C3 H3 0.9300
C3 C4 1.409(13)
C4 C5 1.395(13)
C4 C9 1.411(11)
C5 H5 0.9300
C5 C6 1.377(14)
C6 H6 0.9300
C6 C7 1.396(13)
C7 H7 0.9300
C7 C8 1.378(11)
C8 C9 1.395(11)
C10 H10 0.9300
C10 C11 1.427(11)
C11 C12 1.412(11)
C11 C16 1.423(10)
C12 H12 0.9300
C12 C13 1.362(12)
C13 C14 1.389(12)
C14 H14 0.9300
C14 C15 1.354(12)
C15 H15 0.9300
C15 C16 1.421(12)
C17 H17 0.9300
C17 C18 1.389(13)
C18 H18 0.9300
C18 C19 1.356(13)
C19 H19 0.9300
C19 C20 1.410(13)
C20 C21 1.417(12)
C20 C25 1.403(11)
C21 H21 0.9300
C21 C22 1.343(14)
C22 H22 0.9300
C22 C23 1.403(12)
C23 H23 0.9300
C23 C24 1.369(11)
C24 C25 1.389(12)
C26 H26 0.9300
C26 C27 1.414(11)
C27 C28 1.421(11)
C27 C32 1.413(11)
C28 H28 0.9300
C28 C29 1.362(12)
C29 C30 1.417(12)
C30 H30 0.9300
C30 C31 1.384(12)
C31 H31 0.9300
C31 C32 1.372(11)
S1 O3 1.420(7)
S1 O4 1.423(8)
S1 N5 1.579(8)
S1 C33 1.826(13)
S2 O5 1.424(7)
S2 O6 1.425(7)
S2 N5 1.564(9)
S2 C34 1.814(10)
F1 C33 1.312(13)
F2 C33 1.327(13)
F3 C33 1.338(13)
F4 C34 1.285(11)
F5 C34 1.327(12)
F6 C34 1.318(11)

loop_
_exptl_oxdiff_crystal_face_indexfrac_h
_exptl_oxdiff_crystal_face_indexfrac_k
_exptl_oxdiff_crystal_face_indexfrac_l
_exptl_oxdiff_crystal_face_x
_exptl_oxdiff_crystal_face_y
_exptl_oxdiff_crystal_face_z
-1.0245 -1.9570 4.9963 0.7354 0.0649 -0.1206
1.0245 1.9570 -4.9963 -0.7354 -0.0649 0.1206
2.9700 -4.9972 -0.0061 0.2229 0.0311 0.8501
-2.9700 4.9972 0.0061 -0.2229 -0.0311 -0.8501
-0.0023 -4.9958 -2.9964 -0.0586 0.3423 0.6402
0.0023 4.9958 2.9964 0.0586 -0.3423 -0.6402
4.9707 0.9764 1.9872 0.0545 -0.4992 0.3751
-4.9707 -0.9764 -1.9872 -0.0545 0.4992 -0.3751
